data_7048201
loop_
_publ_author_name
'Dalton, Hannah L.'
'Lynes, Amy D.'
'Twamley, Brendan'
'Byrne, Kevin'
'Schmitt, Wolfgang'
'Hawes, Chris S.'
'Gunnlaugsson, Thorfinnur'

_publ_section_title
;
 Exploring the reversible host-guest chemistry of a crystalline
 octanuclear Ag(i) metallosupramolecular macrocycle formed from a simple
 pyrazinylpyridine ligand.
;
_journal_issue 48
_journal_name_full 'Dalton transactions (Cambridge, England : 2003)'
_journal_page_first 17266
_journal_page_last 17275
_journal_paper_doi 10.1039/c8dt04583f
_journal_volume 47
_journal_year 2018
_chemical_formula_moiety 'C61 H40 Ag4 F3 N16 O11 S, 3(C F3 O3 S), 4(C3 H6 O), C3 H7'
_chemical_formula_sum 'C79 H71 Ag4 F12 N16 O24 S4'
_chemical_formula_weight 2416.23
_space_group_crystal_system triclinic
_space_group_IT_number 2
_space_group_name_Hall '-P 1'
_space_group_name_H-M_alt 'P -1'
_symmetry_space_group_name_Hall '-P 1'
_symmetry_space_group_name_H-M 'P -1'
_atom_sites_solution_hydrogens geom
_atom_sites_solution_primary dual
_audit_creation_date 2018-06-27
_audit_creation_method
;
Olex2 1.2
(compiled 2018.05.29 svn.r3508 for OlexSys, GUI svn.r5506)
;
_audit_update_record
;
2018-10-10 deposited with the CCDC.
2018-11-20 downloaded from the CCDC.
;
_cell_angle_alpha 103.4320(10)
_cell_angle_beta 93.0640(10)
_cell_angle_gamma 92.0220(10)
_cell_formula_units_Z 2
_cell_length_a 12.5264(3)
_cell_length_b 15.3015(4)
_cell_length_c 25.0246(7)
_cell_measurement_reflns_used 9870
_cell_measurement_temperature 100(2)
_cell_measurement_theta_max 28.29
_cell_measurement_theta_min 2.180
_cell_volume 4653.0(2)
_computing_cell_refinement 'SAINT v8.37A (Bruker, 2015)'
_computing_data_collection 'APEX 3 (Bruker, 2016) '
_computing_data_reduction 'SAINT v8.37A (Bruker, 2015)'
_computing_molecular_graphics 'Olex2 (Dolomanov et al., 2009)'
_computing_publication_material 'Olex2 (Dolomanov et al., 2009)'
_computing_structure_refinement 'XL (Sheldrick, 2008)'
_computing_structure_solution 'XT (Sheldrick, 2015)'
_diffrn_ambient_temperature 99.98
_diffrn_detector 'Bruker APEX2 area detector'
_diffrn_detector_area_resol_mean 7.9
_diffrn_detector_type 'CCD area detector'
_diffrn_measured_fraction_theta_full 0.999
_diffrn_measured_fraction_theta_max 0.993
_diffrn_measurement_device 'Kappa diffractometer'
_diffrn_measurement_device_type 'Bruker APEX2 area detector'
_diffrn_measurement_method '\w and \f scans'
_diffrn_radiation_monochromator graphite
_diffrn_radiation_probe x-ray
_diffrn_radiation_type MoK\a
_diffrn_radiation_wavelength 0.71073
_diffrn_reflns_av_R_equivalents 0.0340
_diffrn_reflns_av_unetI/netI 0.0510
_diffrn_reflns_Laue_measured_fraction_full 0.999
_diffrn_reflns_Laue_measured_fraction_max 0.993
_diffrn_reflns_limit_h_max 16
_diffrn_reflns_limit_h_min -16
_diffrn_reflns_limit_k_max 20
_diffrn_reflns_limit_k_min -20
_diffrn_reflns_limit_l_max 33
_diffrn_reflns_limit_l_min -32
_diffrn_reflns_number 67838
_diffrn_reflns_point_group_measured_fraction_full 0.999
_diffrn_reflns_point_group_measured_fraction_max 0.993
_diffrn_reflns_theta_full 25.242
_diffrn_reflns_theta_max 28.330
_diffrn_reflns_theta_min 1.370
_diffrn_source 'standard sealed X-ray tube'
_diffrn_source_type 'Siemens, KFF Mo 2K -90 C'
_diffrn_standards_number 0
_exptl_absorpt_coefficient_mu 1.024
_exptl_absorpt_correction_T_max 0.7457
_exptl_absorpt_correction_T_min 0.6408
_exptl_absorpt_correction_type multi-scan
_exptl_absorpt_process_details
'SADABS-2016/2 (Bruker,2016/2) was used for absorption correction. wR2(int) was 0.0569 before and 0.0438 after correction. The Ratio of minimum to maximum transmission is 0.8593. The \l/2 correction factor is 0.00150.'
_exptl_crystal_colour yellow
_exptl_crystal_colour_primary yellow
_exptl_crystal_density_diffrn 1.725
_exptl_crystal_density_method 'not measured'
_exptl_crystal_description block
_exptl_crystal_F_000 2418
_exptl_crystal_size_max 0.46
_exptl_crystal_size_mid 0.21
_exptl_crystal_size_min 0.16
_refine_diff_density_max 4.424
_refine_diff_density_min -2.444
_refine_diff_density_rms 0.128
_refine_ls_extinction_method none
_refine_ls_goodness_of_fit_ref 1.025
_refine_ls_hydrogen_treatment constr
_refine_ls_matrix_type full
_refine_ls_number_parameters 1398
_refine_ls_number_reflns 23053
_refine_ls_number_restraints 122
_refine_ls_restrained_S_all 1.025
_refine_ls_R_factor_all 0.1034
_refine_ls_R_factor_gt 0.0572
_refine_ls_shift/su_max 0.001
_refine_ls_shift/su_mean 0.000
_refine_ls_structure_factor_coef Fsqd
_refine_ls_weighting_details 'w=1/[\s^2^(Fo^2^)+(0.0564P)^2^+23.1448P] where P=(Fo^2^+2Fc^2^)/3'
_refine_ls_weighting_scheme calc
_refine_ls_wR_factor_gt 0.1308
_refine_ls_wR_factor_ref 0.1573
_reflns_Friedel_coverage 0.000
_reflns_number_gt 15257
_reflns_number_total 23053
_reflns_threshold_expression 'I > 2\s(I)'
_cod_data_source_file c8dt04583f2.cif
_cod_data_source_block hexane4
_cod_depositor_comments 'Adding full bibliography for 7048201--7048212.cif.'
_cod_database_code 7048201
_shelx_shelxl_version_number 2014/7
_shelx_space_group_comment
;
The symmetry employed for this shelxl refinement is uniquely defined
by the following loop, which should always be used as a source of
symmetry information in preference to the above space-group names.
They are only intended as comments.
;
_shelx_estimated_absorpt_t_max 0.853
_shelx_estimated_absorpt_t_min 0.650
_olex2_refinement_description
;
1. Fixed Uiso
 At 1.2 times of:
  All C(H) groups, All C(H,H) groups
 At 1.5 times of:
  All C(H,H,H) groups
2. Restrained distances
 S5-F13
 2.6 with sigma of 0.02
 F8-F10
 2.1 with sigma of 0.05
 F7-F11
 2 with sigma of 0.05
 F14-C63 \\sim F15-C63 \\sim F13-C63
 with sigma of 0.02
 S5-O19 \\sim S5-O21 \\sim S5-O20
 with sigma of 0.02
 C72-C71 \\sim C70-C71
 with sigma of 0.02
 C74-C73 \\sim C74-C75
 with sigma of 0.02
3. Uiso/Uaniso restraints and constraints
Uanis(F7) \\sim Ueq, Uanis(F10) \\sim Ueq: with sigma of 0.1 and sigma for
terminal atoms of 0.2
Uanis(C73) \\sim Ueq: with sigma of 0.1 and sigma for terminal atoms of 0.2
Uanis(O19) = Uanis(O18)
Uanis(O16) = Uanis(F13)
Uanis(F7) = Uanis(F10)
4. Rigid body (RIGU) restrains
 S5, F13, F14, F15, O19, O20, O21, C63
 with sigma for 1-2 distances of 0.002 and sigma for 1-3 distances of 0.002
 O15, C70, C71, C72
 with sigma for 1-2 distances of 0.002 and sigma for 1-3 distances of 0.002
 O15, C73, C74, C75
 with sigma for 1-2 distances of 0.002 and sigma for 1-3 distances of 0.002
5. Others
 Fixed Sof: F7(0.5) F8(0.5) F9(0.5) F10(0.5) F11(0.5) F12(0.5) O10(0.5)
 O11(0.5) O12(0.5) O13(0.5) C61(0.5) C62(0.5) S4(0.75) F16(0.75) F17(0.75)
 F18(0.75) O16(0.75) O17(0.75) O18(0.75) C64(0.75) S5(0.25) F13(0.25) F14(0.25)
 F15(0.25) O19(0.25) O20(0.25) O21(0.25) C63(0.25) C70(0.75) H70A(0.75)
 H70B(0.75) H70C(0.75) C71(0.75) C72(0.75) H72A(0.75) H72B(0.75) H72C(0.75)
 C73(0.25) H73A(0.25) H73B(0.25) H73C(0.25) C74(0.25) C75(0.25) H75A(0.25)
 H75B(0.25) H75C(0.25)
6.a Secondary CH2 refined with riding coordinates:
 C82(H82A,H82B), C83(H83A,H83B)
6.b Aromatic/amide H refined with riding coordinates:
 C1(H1), C2(H2), C4(H4), C7(H7), C8(H8), C10(H10), C11(H11), C13(H13),
 C14(H14), C15(H15), C17(H17), C19(H19), C20(H20), C22(H22), C23(H23), C25(H25),
  C26(H26), C28(H28), C29(H29), C30(H30), C31(H31), C32(H32), C34(H34),
 C37(H37), C38(H38), C40(H40), C41(H41), C43(H43), C44(H44), C45(H45), C46(H46),
  C47(H47), C49(H49), C52(H52), C53(H53), C55(H55), C56(H56), C58(H58),
 C59(H59), C60(H60)
6.c Idealised Me refined as rotating group:
 C70(H70A,H70B,H70C), C72(H72A,H72B,H72C), C73(H73A,H73B,H73C), C75(H75A,H75B,
 H75C), C79(H79A,H79B,H79C), C81(H81A,H81B,H81C), C76(H76A,H76B,H76C), C78(H78A,
 H78B,H78C), C67(H67A,H67B,H67C), C69(H69A,H69B,H69C), C84(H84A,H84B,H84C)
;
_olex2_submission_special_instructions 'No special instructions were received'

loop_
_space_group_symop_operation_xyz
'x, y, z'
'-x, -y, -z'

loop_
_atom_site_label
_atom_site_type_symbol
_atom_site_fract_x
_atom_site_fract_y
_atom_site_fract_z
_atom_site_U_iso_or_equiv
_atom_site_adp_type
_atom_site_occupancy
_atom_site_site_symmetry_order
_atom_site_calc_flag
_atom_site_refinement_flags_posn
_atom_site_refinement_flags_adp
_atom_site_refinement_flags_occupancy
_atom_site_disorder_assembly
_atom_site_disorder_group
Ag1 Ag 0.12307(3) 0.53486(2) -0.02411(2) 0.02929(10) Uani 1 1 d . . . . .
Ag2 Ag 0.35343(4) 0.66776(3) 0.25521(2) 0.04170(12) Uani 1 1 d . . . . .
Ag3 Ag 0.75151(3) 0.93046(3) 0.46184(2) 0.02826(10) Uani 1 1 d . . . . .
Ag4 Ag 1.11241(4) 0.60607(3) 0.30458(2) 0.04605(13) Uani 1 1 d . . . . .
S1 S 1.31071(14) 0.64411(11) 0.41834(6) 0.0451(4) Uani 1 1 d . . . . .
F7 F 1.315(7) 0.485(8) 0.429(10) 0.146(8) Uani 0.5 1 d D U P A 2
F8 F 1.4605(10) 0.5382(10) 0.4106(5) 0.125(5) Uani 0.5 1 d D . P B 1
F9 F 1.4029(10) 0.5775(9) 0.4915(4) 0.095(4) Uani 0.5 1 d . . P B 1
F10 F 1.323(7) 0.476(8) 0.432(10) 0.146(8) Uani 0.5 1 d D U P B 1
F11 F 1.1716(13) 0.5387(10) 0.4415(4) 0.138(6) Uani 0.5 1 d D . P A 2
F12 F 1.2969(15) 0.5788(9) 0.5050(4) 0.127(6) Uani 0.5 1 d . . P A 2
O1 O -0.3385(3) 1.1090(2) -0.12530(17) 0.0404(9) Uani 1 1 d . . . . .
O2 O -0.1893(3) 1.1248(2) -0.07577(17) 0.0437(10) Uani 1 1 d . . . . .
O3 O 0.4306(3) -0.0638(2) 0.02542(16) 0.0393(9) Uani 1 1 d . . . . .
O4 O 0.5776(3) -0.0521(3) 0.07671(18) 0.0462(10) Uani 1 1 d . . . . .
O5 O -0.0072(4) 1.2616(4) 0.3591(2) 0.0591(13) Uani 1 1 d . . . . .
O6 O 0.0145(4) 1.3392(3) 0.4434(3) 0.0711(15) Uani 1 1 d . . . . .
O7 O 1.5077(4) 0.7560(4) 0.6779(2) 0.0589(13) Uani 1 1 d . . . . .
O8 O 1.5270(4) 0.8983(4) 0.71429(19) 0.0572(12) Uani 1 1 d . . . . .
O9 O 1.2825(4) 0.6077(3) 0.35996(17) 0.0485(10) Uani 1 1 d . . . . .
O10 O 1.2110(9) 0.6527(11) 0.4497(5) 0.081(4) Uani 0.5 1 d . . P C 1
O11 O 1.2597(8) 0.7184(8) 0.4476(4) 0.061(3) Uani 0.5 1 d . . P C 2
O12 O 1.3760(11) 0.7197(8) 0.4300(4) 0.079(4) Uani 0.5 1 d . . P C 1
O13 O 1.4308(7) 0.6541(7) 0.4315(4) 0.054(2) Uani 0.5 1 d . . P C 2
N1 N -0.1113(3) 0.5481(3) -0.27179(15) 0.0266(9) Uani 1 1 d . . . . .
N2 N -0.0605(3) 0.4303(3) -0.20844(16) 0.0257(8) Uani 1 1 d . . . . .
N3 N 0.0516(3) 0.4917(2) -0.10679(15) 0.0234(8) Uani 1 1 d . . . . .
N4 N -0.2533(4) 1.0812(3) -0.11177(18) 0.0320(10) Uani 1 1 d . . . . .
N5 N 0.3482(3) 0.5114(3) 0.22204(16) 0.0259(8) Uani 1 1 d . . . . .
N6 N 0.2996(3) 0.6352(3) 0.16270(16) 0.0262(9) Uani 1 1 d . . . . .
N7 N 0.1973(3) 0.5787(3) 0.05812(16) 0.0257(9) Uani 1 1 d . . . . .
N8 N 0.4950(4) -0.0211(3) 0.06184(19) 0.0343(10) Uani 1 1 d . . . . .
N9 N 0.6067(3) 1.0079(3) 0.45175(16) 0.0247(8) Uani 1 1 d . . . . .
N10 N 0.6094(3) 0.8259(3) 0.40862(17) 0.0307(9) Uani 1 1 d . . . . .
N11 N 0.4718(4) 0.7430(3) 0.31909(17) 0.0320(10) Uani 1 1 d . . . . .
N12 N 0.0442(4) 1.2843(4) 0.4033(3) 0.0490(13) Uani 1 1 d . . . . .
N13 N 0.9061(3) 0.9211(3) 0.50922(16) 0.0237(8) Uani 1 1 d . . . . .
N14 N 0.8708(3) 0.8384(3) 0.39976(16) 0.0285(9) Uani 1 1 d . . . . .
N15 N 1.0015(4) 0.7057(3) 0.34795(18) 0.0371(11) Uani 1 1 d . . . . .
N16 N 1.4771(4) 0.8323(4) 0.6855(2) 0.0433(12) Uani 1 1 d . . . . .
C1 C -0.1553(4) 0.6025(4) -0.3006(2) 0.0331(12) Uani 1 1 d . . . . .
H1 H -0.1719 0.5799 -0.3390 0.040 Uiso 1 1 calc R . . . .
C2 C -0.1778(4) 0.6905(3) -0.27693(19) 0.0284(10) Uani 1 1 d . . . . .
H2 H -0.2101 0.7266 -0.2988 0.034 Uiso 1 1 calc R . . . .
C3 C -0.1529(4) 0.7262(3) -0.22091(18) 0.0218(9) Uani 1 1 d . . . . .
C4 C -0.1062(4) 0.6694(3) -0.19109(18) 0.0214(9) Uani 1 1 d . . . . .
H4 H -0.0876 0.6906 -0.1528 0.026 Uiso 1 1 calc R . . . .
C5 C -0.0871(4) 0.5819(3) -0.21764(18) 0.0206(9) Uani 1 1 d . . . . .
C6 C -0.1771(4) 0.8192(3) -0.19320(18) 0.0222(9) Uani 1 1 d . . . . .
C7 C -0.2626(4) 0.8614(3) -0.2135(2) 0.0259(10) Uani 1 1 d . . . . .
H7 H -0.3037 0.8305 -0.2458 0.031 Uiso 1 1 calc R . . . .
C8 C -0.2882(4) 0.9472(3) -0.1873(2) 0.0279(10) Uani 1 1 d . . . . .
H8 H -0.3466 0.9756 -0.2008 0.034 Uiso 1 1 calc R . . . .
C9 C -0.2256(4) 0.9904(3) -0.1406(2) 0.0268(10) Uani 1 1 d . . . . .
C10 C -0.1394(4) 0.9519(3) -0.1197(2) 0.0280(10) Uani 1 1 d . . . . .
H10 H -0.0975 0.9839 -0.0879 0.034 Uiso 1 1 calc R . . . .
C11 C -0.1159(4) 0.8656(3) -0.14620(19) 0.0255(10) Uani 1 1 d . . . . .
H11 H -0.0575 0.8376 -0.1324 0.031 Uiso 1 1 calc R . . . .
C12 C -0.0424(4) 0.5186(3) -0.18641(18) 0.0212(9) Uani 1 1 d . . . . .
C13 C 0.0149(4) 0.5490(3) -0.13564(18) 0.0219(9) Uani 1 1 d . . . . .
H13 H 0.0282 0.6119 -0.1213 0.026 Uiso 1 1 calc R . . . .
C14 C -0.0203(4) 0.3734(3) -0.1805(2) 0.0291(11) Uani 1 1 d . . . . .
H14 H -0.0299 0.3106 -0.1960 0.035 Uiso 1 1 calc R . . . .
C15 C 0.0346(4) 0.4024(3) -0.12994(19) 0.0271(10) Uani 1 1 d . . . . .
H15 H 0.0609 0.3596 -0.1111 0.032 Uiso 1 1 calc R . . . .
C16 C 0.3325(4) 0.4818(3) 0.16697(19) 0.0227(9) Uani 1 1 d . . . . .
C17 C 0.3564(4) 0.3961(3) 0.13961(19) 0.0231(9) Uani 1 1 d . . . . .
H17 H 0.3432 0.3774 0.1008 0.028 Uiso 1 1 calc R . . . .
C18 C 0.4000(4) 0.3368(3) 0.16883(19) 0.0233(9) Uani 1 1 d . . . . .
C19 C 0.4166(4) 0.3689(3) 0.2257(2) 0.0282(10) Uani 1 1 d . . . . .
H19 H 0.4462 0.3315 0.2475 0.034 Uiso 1 1 calc R . . . .
C20 C 0.3898(4) 0.4552(3) 0.2501(2) 0.0302(11) Uani 1 1 d . . . . .
H20 H 0.4016 0.4755 0.2889 0.036 Uiso 1 1 calc R . . . .
C21 C 0.4256(4) 0.2446(3) 0.14056(19) 0.0243(10) Uani 1 1 d . . . . .
C22 C 0.3642(4) 0.1978(3) 0.0935(2) 0.0263(10) Uani 1 1 d . . . . .
H22 H 0.3065 0.2260 0.0792 0.032 Uiso 1 1 calc R . . . .
C23 C 0.3869(4) 0.1112(3) 0.0676(2) 0.0287(10) Uani 1 1 d . . . . .
H23 H 0.3453 0.0793 0.0357 0.034 Uiso 1 1 calc R . . . .
C24 C 0.4718(4) 0.0717(3) 0.0893(2) 0.0301(11) Uani 1 1 d . . . . .
C25 C 0.5336(4) 0.1156(3) 0.1357(2) 0.0314(11) Uani 1 1 d . . . . .
H25 H 0.5908 0.0866 0.1498 0.038 Uiso 1 1 calc R . . . .
C26 C 0.5109(4) 0.2025(3) 0.1613(2) 0.0290(11) Uani 1 1 d . . . . .
H26 H 0.5532 0.2338 0.1931 0.035 Uiso 1 1 calc R . . . .
C27 C 0.2892(4) 0.5470(3) 0.13722(18) 0.0220(9) Uani 1 1 d . . . . .
C28 C 0.2375(4) 0.5194(3) 0.08464(18) 0.0221(9) Uani 1 1 d . . . . .
H28 H 0.2307 0.4570 0.0673 0.027 Uiso 1 1 calc R . . . .
C29 C 0.2602(4) 0.6936(3) 0.1357(2) 0.0305(11) Uani 1 1 d . . . . .
H29 H 0.2672 0.7561 0.1527 0.037 Uiso 1 1 calc R . . . .
C30 C 0.2095(4) 0.6663(3) 0.0835(2) 0.0276(10) Uani 1 1 d . . . . .
H30 H 0.1830 0.7101 0.0655 0.033 Uiso 1 1 calc R . . . .
C31 C 0.6001(4) 1.0952(3) 0.47759(19) 0.0281(10) Uani 1 1 d . . . . .
H31 H 0.6578 1.1238 0.5024 0.034 Uiso 1 1 calc R . . . .
C32 C 0.5123(4) 1.1449(3) 0.4694(2) 0.0328(11) Uani 1 1 d . . . . .
H32 H 0.5110 1.2064 0.4881 0.039 Uiso 1 1 calc R . . . .
C33 C 0.4269(4) 1.1041(3) 0.4339(2) 0.0282(10) Uani 1 1 d . . . . .
C34 C 0.4327(4) 1.0132(3) 0.40838(19) 0.0249(10) Uani 1 1 d . . . . .
H34 H 0.3745 0.9826 0.3847 0.030 Uiso 1 1 calc R . . . .
C35 C 0.5231(4) 0.9675(3) 0.41741(18) 0.0237(9) Uani 1 1 d . . . . .
C36 C 0.3308(4) 1.1541(3) 0.4244(2) 0.0294(11) Uani 1 1 d . . . . .
C37 C 0.3010(5) 1.2267(4) 0.4655(2) 0.0356(12) Uani 1 1 d . . . . .
H37 H 0.3452 1.2466 0.4984 0.043 Uiso 1 1 calc R . . . .
C38 C 0.2077(5) 1.2698(4) 0.4584(3) 0.0409(14) Uani 1 1 d . . . . .
H38 H 0.1872 1.3186 0.4864 0.049 Uiso 1 1 calc R . . . .
C39 C 0.1456(4) 1.2405(4) 0.4104(3) 0.0381(13) Uani 1 1 d . . . . .
C40 C 0.1729(4) 1.1700(4) 0.3684(2) 0.0372(12) Uani 1 1 d . . . . .
H40 H 0.1285 1.1517 0.3353 0.045 Uiso 1 1 calc R . . . .
C41 C 0.2660(4) 1.1268(4) 0.3755(2) 0.0308(11) Uani 1 1 d . . . . .
H41 H 0.2861 1.0785 0.3471 0.037 Uiso 1 1 calc R . . . .
C42 C 0.5324(4) 0.8716(3) 0.38943(19) 0.0258(10) Uani 1 1 d . . . . .
C43 C 0.4653(4) 0.8297(3) 0.34422(19) 0.0287(10) Uani 1 1 d . . . . .
H43 H 0.4128 0.8638 0.3306 0.034 Uiso 1 1 calc R . . . .
C44 C 0.5478(4) 0.6978(3) 0.3384(2) 0.0332(12) Uani 1 1 d . . . . .
H44 H 0.5551 0.6360 0.3217 0.040 Uiso 1 1 calc R . . . .
C45 C 0.6166(4) 0.7408(3) 0.3831(2) 0.0280(11) Uani 1 1 d . . . . .
H45 H 0.6710 0.7074 0.3958 0.034 Uiso 1 1 calc R . . . .
C46 C 0.9271(4) 0.9664(3) 0.56190(19) 0.0247(10) Uani 1 1 d . . . . .
H46 H 0.8775 1.0085 0.5783 0.030 Uiso 1 1 calc R . . . .
C47 C 1.0169(4) 0.9548(3) 0.59328(19) 0.0283(10) Uani 1 1 d . . . . .
H47 H 1.0283 0.9887 0.6302 0.034 Uiso 1 1 calc R . . . .
C48 C 1.0906(4) 0.8934(3) 0.57059(19) 0.0260(10) Uani 1 1 d . . . . .
C49 C 1.0706(4) 0.8473(3) 0.51519(19) 0.0253(10) Uani 1 1 d . . . . .
H49 H 1.1199 0.8059 0.4977 0.030 Uiso 1 1 calc R . . . .
C50 C 0.9784(4) 0.8625(3) 0.48614(19) 0.0252(10) Uani 1 1 d . . . . .
C51 C 1.1883(4) 0.8760(3) 0.60183(19) 0.0264(10) Uani 1 1 d . . . . .
C52 C 1.2409(4) 0.9459(4) 0.64203(19) 0.0300(11) Uani 1 1 d . . . . .
H52 H 1.2115 1.0035 0.6506 0.036 Uiso 1 1 calc R . . . .
C53 C 1.3359(4) 0.9313(4) 0.6695(2) 0.0340(12) Uani 1 1 d . . . . .
H53 H 1.3722 0.9786 0.6964 0.041 Uiso 1 1 calc R . . . .
C54 C 1.3753(4) 0.8478(4) 0.6568(2) 0.0335(12) Uani 1 1 d . . . . .
C55 C 1.3244(4) 0.7758(4) 0.6183(2) 0.0338(12) Uani 1 1 d . . . . .
H55 H 1.3531 0.7179 0.6112 0.041 Uiso 1 1 calc R . . . .
C56 C 1.2308(4) 0.7912(4) 0.5906(2) 0.0311(11) Uani 1 1 d . . . . .
H56 H 1.1952 0.7434 0.5637 0.037 Uiso 1 1 calc R . . . .
C57 C 0.9557(4) 0.8148(3) 0.42717(19) 0.0259(10) Uani 1 1 d . . . . .
C58 C 1.0204(5) 0.7493(4) 0.4009(2) 0.0375(13) Uani 1 1 d . . . . .
H58 H 1.0807 0.7345 0.4211 0.045 Uiso 1 1 calc R . . . .
C59 C 0.9152(4) 0.7280(3) 0.3212(2) 0.0306(11) Uani 1 1 d . . . . .
H59 H 0.8977 0.6975 0.2840 0.037 Uiso 1 1 calc R . . . .
C60 C 0.8512(4) 0.7948(3) 0.3468(2) 0.0287(10) Uani 1 1 d . . . . .
H60 H 0.7915 0.8103 0.3265 0.034 Uiso 1 1 calc R . . . .
C61 C 1.3783(13) 0.5579(11) 0.4384(5) 0.056(4) Uani 0.5 1 d . . P B 1
C62 C 1.278(2) 0.5575(13) 0.4510(7) 0.090(7) Uani 0.5 1 d . . P A 2
S3 S -0.08257(11) 0.70158(8) -0.00767(5) 0.0292(3) Uani 1 1 d . . . . .
F1 F -0.0487(3) 0.8758(2) 0.01010(16) 0.0515(9) Uani 1 1 d . . . . .
F2 F -0.0593(3) 0.8270(2) 0.08363(13) 0.0529(9) Uani 1 1 d . . . . .
F3 F -0.2023(3) 0.8349(2) 0.03381(15) 0.0520(9) Uani 1 1 d . . . . .
O26 O -0.1344(3) 0.6999(2) -0.06061(13) 0.0286(7) Uani 1 1 d . . . . .
O27 O -0.1366(4) 0.6460(3) 0.02275(16) 0.0503(11) Uani 1 1 d . . . . .
O28 O 0.0319(3) 0.6951(3) -0.00704(17) 0.0476(11) Uani 1 1 d . . . . .
C66 C -0.0991(5) 0.8163(4) 0.0324(2) 0.0363(13) Uani 1 1 d . . . . .
S4 S 0.71459(16) 0.55629(14) 0.22883(9) 0.0410(4) Uani 0.75 1 d . . P D 1
F16 F 0.5554(4) 0.5528(4) 0.1553(2) 0.0696(17) Uani 0.75 1 d . . P D 1
F17 F 0.6427(7) 0.4349(5) 0.1400(3) 0.102(3) Uani 0.75 1 d . . P D 1
F18 F 0.7105(4) 0.5553(6) 0.1233(2) 0.081(2) Uani 0.75 1 d . . P D 1
O16 O 0.6431(10) 0.5166(6) 0.2593(5) 0.067(2) Uani 0.75 1 d . . P D 1
O17 O 0.8208(7) 0.5261(5) 0.2270(4) 0.059(2) Uani 0.75 1 d . . P D 1
O18 O 0.7046(5) 0.6558(6) 0.2439(3) 0.0532(17) Uani 0.75 1 d . . P D 1
C64 C 0.6549(7) 0.5222(7) 0.1582(4) 0.059(3) Uani 0.75 1 d . . P D 1
S2 S 0.19365(12) 0.86090(9) 0.28345(6) 0.0373(3) Uani 1 1 d . . . . .
F4 F 0.0842(3) 0.8711(2) 0.19288(15) 0.0542(9) Uani 1 1 d . . . . .
F5 F -0.0093(3) 0.8753(3) 0.26293(19) 0.0654(12) Uani 1 1 d . . . . .
F6 F 0.0873(3) 0.9912(2) 0.25761(17) 0.0557(10) Uani 1 1 d . . . . .
O22 O 0.1794(3) 0.7647(2) 0.26556(16) 0.0413(9) Uani 1 1 d . . . . .
O23 O 0.1791(5) 0.8972(3) 0.34032(19) 0.0750(17) Uani 1 1 d . . . . .
O24 O 0.2850(4) 0.8970(4) 0.2634(3) 0.0776(18) Uani 1 1 d . . . . .
C65 C 0.0826(5) 0.9011(4) 0.2466(3) 0.0405(13) Uani 1 1 d . . . . .
S5 S 0.6654(6) 0.6013(6) 0.2037(3) 0.0616(16) Uani 0.25 1 d D U P E 2
F13 F 0.657(3) 0.4888(17) 0.2639(12) 0.067(2) Uani 0.25 1 d D U P E 2
F14 F 0.810(2) 0.4924(19) 0.2166(13) 0.076(5) Uani 0.25 1 d D U P E 2
F15 F 0.6680(18) 0.4247(15) 0.1734(10) 0.084(4) Uani 0.25 1 d D U P E 2
O19 O 0.7407(16) 0.6517(19) 0.2352(11) 0.0532(17) Uani 0.25 1 d D U P E 2
O20 O 0.5584(13) 0.5994(15) 0.1951(9) 0.069(4) Uani 0.25 1 d D U P E 2
O21 O 0.7170(16) 0.6083(15) 0.1583(8) 0.066(3) Uani 0.25 1 d D U P E 2
C63 C 0.7025(18) 0.495(2) 0.2164(9) 0.068(3) Uani 0.25 1 d D U P E 2
O15 O 0.8127(4) 0.6220(3) 0.4167(2) 0.0631(13) Uani 1 1 d . U . . .
C70 C 0.7054(13) 0.4907(10) 0.3898(7) 0.117(5) Uani 0.75 1 d D U P F 1
H70A H 0.7111 0.4451 0.4114 0.176 Uiso 0.75 1 calc GR . P F 1
H70B H 0.6873 0.4613 0.3511 0.176 Uiso 0.75 1 calc GR . P F 1
H70C H 0.6493 0.5315 0.4037 0.176 Uiso 0.75 1 calc GR . P F 1
C71 C 0.8100(10) 0.5431(7) 0.3948(5) 0.072(3) Uani 0.75 1 d D U P F 1
C72 C 0.9037(14) 0.4975(9) 0.3682(7) 0.105(4) Uani 0.75 1 d D U P F 1
H72A H 0.9002 0.4988 0.3292 0.157 Uiso 0.75 1 calc GR . P F 1
H72B H 0.9021 0.4349 0.3715 0.157 Uiso 0.75 1 calc GR . P F 1
H72C H 0.9701 0.5288 0.3864 0.157 Uiso 0.75 1 calc GR . P F 1
C73 C 0.820(4) 0.468(3) 0.367(2) 0.116(17) Uani 0.25 1 d D U P F 2
H73A H 0.7460 0.4510 0.3733 0.175 Uiso 0.25 1 calc GR . P F 2
H73B H 0.8663 0.4193 0.3704 0.175 Uiso 0.25 1 calc GR . P F 2
H73C H 0.8229 0.4806 0.3308 0.175 Uiso 0.25 1 calc GR . P F 2
C74 C 0.858(3) 0.554(2) 0.4119(15) 0.067(7) Uani 0.25 1 d D U P F 2
C75 C 0.974(3) 0.541(2) 0.4326(14) 0.067(6) Uani 0.25 1 d D U P F 2
H75A H 1.0208 0.5348 0.4020 0.101 Uiso 0.25 1 calc GR . P F 2
H75B H 0.9751 0.4874 0.4473 0.101 Uiso 0.25 1 calc GR . P F 2
H75C H 0.9989 0.5940 0.4617 0.101 Uiso 0.25 1 calc GR . P F 2
O29 O 1.3294(4) 1.1319(3) 0.7338(2) 0.0626(13) Uani 1 1 d . . . . .
C79 C 1.2603(6) 1.1768(7) 0.8214(4) 0.081(3) Uani 1 1 d . . . . .
H79A H 1.1910 1.1586 0.8010 0.122 Uiso 1 1 calc GR . . . .
H79B H 1.2612 1.2408 0.8398 0.122 Uiso 1 1 calc GR . . . .
H79C H 1.2715 1.1413 0.8489 0.122 Uiso 1 1 calc GR . . . .
C80 C 1.3471(6) 1.1613(5) 0.7825(3) 0.0509(16) Uani 1 1 d . . . . .
C81 C 1.4605(6) 1.1868(7) 0.8078(3) 0.071(2) Uani 1 1 d . . . . .
H81A H 1.5119 1.1560 0.7826 0.106 Uiso 1 1 calc GR . . . .
H81B H 1.4687 1.1688 0.8429 0.106 Uiso 1 1 calc GR . . . .
H81C H 1.4739 1.2520 0.8143 0.106 Uiso 1 1 calc GR . . . .
O14 O 1.2950(4) 0.8356(5) 0.7666(2) 0.0779(18) Uani 1 1 d . . . . .
C76 C 1.1147(6) 0.8695(6) 0.7646(3) 0.069(2) Uani 1 1 d . . . . .
H76A H 1.1446 0.9316 0.7750 0.103 Uiso 1 1 calc GR . . . .
H76B H 1.0669 0.8593 0.7926 0.103 Uiso 1 1 calc GR . . . .
H76C H 1.0742 0.8593 0.7290 0.103 Uiso 1 1 calc GR . . . .
C77 C 1.2024(5) 0.8068(5) 0.7607(2) 0.0496(16) Uani 1 1 d . . . . .
C78 C 1.1739(7) 0.7086(6) 0.7506(3) 0.074(2) Uani 1 1 d . . . . .
H78A H 1.2386 0.6747 0.7436 0.111 Uiso 1 1 calc GR . . . .
H78B H 1.1226 0.6907 0.7185 0.111 Uiso 1 1 calc GR . . . .
H78C H 1.1416 0.6960 0.7830 0.111 Uiso 1 1 calc GR . . . .
O25 O 0.1127(3) 0.7677(3) -0.11604(19) 0.0496(11) Uani 1 1 d . . . . .
C67 C 0.2645(5) 0.7563(4) -0.0572(3) 0.0463(15) Uani 1 1 d . . . . .
H67A H 0.2490 0.6914 -0.0704 0.069 Uiso 1 1 calc GR . . . .
H67B H 0.2641 0.7729 -0.0170 0.069 Uiso 1 1 calc GR . . . .
H67C H 0.3350 0.7721 -0.0684 0.069 Uiso 1 1 calc GR . . . .
C68 C 0.1806(5) 0.8061(4) -0.0816(2) 0.0383(13) Uani 1 1 d . . . . .
C69 C 0.1847(5) 0.9063(4) -0.0602(3) 0.0491(16) Uani 1 1 d . . . . .
H69A H 0.1298 0.9322 -0.0805 0.074 Uiso 1 1 calc GR . . . .
H69B H 0.2555 0.9314 -0.0653 0.074 Uiso 1 1 calc GR . . . .
H69C H 0.1715 0.9209 -0.0210 0.074 Uiso 1 1 calc GR . . . .
C82 C 0.4722(6) 0.4554(4) 0.0019(3) 0.0531(16) Uani 1 1 d . . . . .
H82A H 0.4690 0.4546 0.0412 0.064 Uiso 1 1 calc R . . . .
H82B H 0.3976 0.4530 -0.0139 0.064 Uiso 1 1 calc R . . . .
C83 C 0.5259(7) 0.3718(5) -0.0274(3) 0.064(2) Uani 1 1 d . . . . .
H83A H 0.5297 0.3725 -0.0667 0.077 Uiso 1 1 calc R . . . .
H83B H 0.6001 0.3733 -0.0114 0.077 Uiso 1 1 calc R . . . .
C84 C 0.4690(8) 0.2871(5) -0.0234(4) 0.081(3) Uani 1 1 d . . . . .
H84A H 0.5012 0.2358 -0.0470 0.121 Uiso 1 1 calc GR . . . .
H84B H 0.3934 0.2881 -0.0354 0.121 Uiso 1 1 calc GR . . . .
H84C H 0.4747 0.2814 0.0148 0.121 Uiso 1 1 calc GR . . . .

loop_
_atom_site_aniso_label
_atom_site_aniso_U_11
_atom_site_aniso_U_22
_atom_site_aniso_U_33
_atom_site_aniso_U_23
_atom_site_aniso_U_13
_atom_site_aniso_U_12
Ag1 0.0380(2) 0.02506(18) 0.02215(17) 0.00204(13) -0.00914(15) 0.00577(15)
Ag2 0.0579(3) 0.0293(2) 0.0301(2) -0.00405(16) -0.01910(19) 0.00162(19)
Ag3 0.02375(19) 0.02938(19) 0.02944(19) 0.00397(14) -0.00643(14) 0.00327(14)
Ag4 0.0644(3) 0.0383(2) 0.0276(2) -0.00765(17) -0.01163(19) 0.0205(2)
S1 0.0508(9) 0.0424(8) 0.0381(8) 0.0015(6) -0.0004(7) 0.0066(7)
F7 0.269(13) 0.051(17) 0.115(16) 0.036(16) -0.073(16) -0.011(7)
F8 0.120(10) 0.181(13) 0.089(8) 0.043(8) 0.020(7) 0.110(10)
F9 0.092(8) 0.149(10) 0.052(5) 0.038(6) -0.012(5) 0.052(7)
F10 0.269(13) 0.051(17) 0.115(16) 0.036(16) -0.073(16) -0.011(7)
F11 0.179(14) 0.158(13) 0.061(6) 0.016(7) -0.006(7) -0.119(12)
F12 0.220(17) 0.103(9) 0.056(6) 0.033(6) -0.028(8) -0.069(10)
O1 0.039(2) 0.031(2) 0.052(2) 0.0111(17) -0.0032(18) 0.0134(17)
O2 0.049(3) 0.0271(19) 0.050(2) -0.0007(17) -0.0082(19) 0.0040(18)
O3 0.044(2) 0.0269(19) 0.045(2) 0.0048(16) -0.0010(18) 0.0026(17)
O4 0.041(2) 0.034(2) 0.062(3) 0.0084(19) -0.003(2) 0.0160(18)
O5 0.036(3) 0.075(3) 0.079(4) 0.042(3) 0.003(2) 0.015(2)
O6 0.055(3) 0.051(3) 0.104(4) 0.010(3) 0.004(3) 0.026(2)
O7 0.044(3) 0.071(3) 0.065(3) 0.027(3) -0.015(2) 0.013(2)
O8 0.038(3) 0.079(3) 0.050(3) 0.014(2) -0.022(2) -0.004(2)
O9 0.050(3) 0.051(3) 0.039(2) 0.0013(19) -0.0080(19) 0.001(2)
O10 0.050(7) 0.131(12) 0.075(8) 0.042(8) 0.014(6) 0.041(8)
O11 0.046(6) 0.070(7) 0.052(6) -0.016(5) -0.006(5) 0.017(5)
O12 0.106(10) 0.070(8) 0.050(6) 0.001(5) -0.009(6) -0.047(7)
O13 0.041(5) 0.067(7) 0.042(5) -0.009(4) -0.003(4) 0.000(5)
N1 0.032(2) 0.028(2) 0.0199(18) 0.0042(15) -0.0015(16) 0.0045(17)
N2 0.031(2) 0.0203(19) 0.0229(19) 0.0007(15) -0.0043(16) 0.0010(16)
N3 0.024(2) 0.0202(19) 0.0238(19) 0.0015(15) -0.0018(16) 0.0043(15)
N4 0.037(3) 0.022(2) 0.038(2) 0.0104(18) 0.000(2) 0.0036(18)
N5 0.027(2) 0.029(2) 0.0211(19) 0.0048(16) -0.0040(16) 0.0015(17)
N6 0.030(2) 0.0193(19) 0.026(2) 0.0010(15) -0.0083(17) 0.0009(16)
N7 0.025(2) 0.0200(19) 0.028(2) -0.0001(15) -0.0072(16) 0.0047(16)
N8 0.035(3) 0.027(2) 0.044(3) 0.0120(19) 0.003(2) 0.0074(19)
N9 0.024(2) 0.025(2) 0.0231(19) 0.0031(15) 0.0001(16) 0.0007(16)
N10 0.028(2) 0.030(2) 0.030(2) -0.0002(17) -0.0058(17) 0.0048(18)
N11 0.037(3) 0.028(2) 0.026(2) -0.0014(17) -0.0053(18) 0.0007(18)
N12 0.035(3) 0.042(3) 0.079(4) 0.029(3) 0.009(3) 0.009(2)
N13 0.023(2) 0.0212(19) 0.0256(19) 0.0049(15) -0.0050(16) 0.0041(16)
N14 0.028(2) 0.027(2) 0.027(2) 0.0021(16) -0.0085(17) 0.0015(17)
N15 0.047(3) 0.031(2) 0.029(2) -0.0017(18) -0.010(2) 0.008(2)
N16 0.030(3) 0.067(4) 0.038(3) 0.024(2) -0.006(2) 0.005(2)
C1 0.043(3) 0.036(3) 0.018(2) 0.0045(19) -0.002(2) 0.006(2)
C2 0.033(3) 0.032(3) 0.022(2) 0.0106(19) -0.001(2) 0.006(2)
C3 0.021(2) 0.024(2) 0.022(2) 0.0066(17) -0.0009(17) 0.0029(18)
C4 0.020(2) 0.024(2) 0.020(2) 0.0056(17) -0.0028(17) -0.0006(18)
C5 0.018(2) 0.025(2) 0.020(2) 0.0072(17) 0.0021(17) 0.0023(18)
C6 0.023(2) 0.021(2) 0.025(2) 0.0093(17) 0.0015(18) 0.0008(18)
C7 0.026(3) 0.026(2) 0.026(2) 0.0098(18) -0.0030(19) 0.0012(19)
C8 0.025(3) 0.028(2) 0.034(3) 0.014(2) -0.003(2) 0.004(2)
C9 0.029(3) 0.019(2) 0.035(3) 0.0101(19) 0.002(2) 0.0011(19)
C10 0.027(3) 0.025(2) 0.031(2) 0.0067(19) -0.005(2) -0.001(2)
C11 0.023(2) 0.023(2) 0.030(2) 0.0078(18) -0.0045(19) 0.0025(19)
C12 0.019(2) 0.022(2) 0.021(2) 0.0018(17) -0.0016(17) 0.0030(17)
C13 0.023(2) 0.018(2) 0.022(2) 0.0006(16) -0.0026(18) 0.0038(17)
C14 0.038(3) 0.020(2) 0.027(2) 0.0004(18) -0.001(2) 0.003(2)
C15 0.030(3) 0.024(2) 0.026(2) 0.0033(18) -0.002(2) 0.006(2)
C16 0.020(2) 0.023(2) 0.025(2) 0.0083(18) -0.0033(18) -0.0023(18)
C17 0.021(2) 0.025(2) 0.024(2) 0.0073(18) -0.0012(18) 0.0018(18)
C18 0.018(2) 0.026(2) 0.027(2) 0.0097(18) -0.0002(18) 0.0005(18)
C19 0.029(3) 0.030(3) 0.029(2) 0.013(2) -0.002(2) 0.003(2)
C20 0.033(3) 0.035(3) 0.023(2) 0.008(2) -0.006(2) -0.003(2)
C21 0.024(2) 0.025(2) 0.027(2) 0.0111(18) 0.0022(19) 0.0032(19)
C22 0.027(3) 0.025(2) 0.029(2) 0.0120(19) -0.004(2) 0.0053(19)
C23 0.028(3) 0.029(3) 0.030(2) 0.009(2) -0.001(2) 0.002(2)
C24 0.029(3) 0.024(2) 0.039(3) 0.008(2) 0.004(2) 0.005(2)
C25 0.027(3) 0.031(3) 0.041(3) 0.017(2) -0.001(2) 0.006(2)
C26 0.026(3) 0.028(2) 0.034(3) 0.009(2) -0.004(2) 0.004(2)
C27 0.022(2) 0.021(2) 0.022(2) 0.0030(17) -0.0031(17) 0.0031(18)
C28 0.025(2) 0.016(2) 0.023(2) 0.0003(16) -0.0046(18) 0.0044(17)
C29 0.038(3) 0.017(2) 0.033(3) 0.0010(18) -0.008(2) 0.001(2)
C30 0.032(3) 0.016(2) 0.032(2) 0.0035(18) -0.007(2) 0.0040(19)
C31 0.028(3) 0.031(3) 0.024(2) 0.0050(19) 0.0004(19) -0.001(2)
C32 0.032(3) 0.024(2) 0.037(3) -0.001(2) -0.006(2) 0.001(2)
C33 0.026(3) 0.031(3) 0.029(2) 0.009(2) 0.005(2) 0.003(2)
C34 0.023(2) 0.029(2) 0.023(2) 0.0060(18) 0.0014(18) -0.0012(19)
C35 0.021(2) 0.029(2) 0.021(2) 0.0051(18) 0.0000(18) 0.0006(19)
C36 0.026(3) 0.028(3) 0.038(3) 0.016(2) 0.007(2) 0.004(2)
C37 0.038(3) 0.035(3) 0.037(3) 0.013(2) 0.003(2) 0.008(2)
C38 0.044(3) 0.034(3) 0.051(3) 0.017(3) 0.014(3) 0.016(3)
C39 0.027(3) 0.035(3) 0.060(4) 0.026(3) 0.007(3) 0.008(2)
C40 0.030(3) 0.038(3) 0.049(3) 0.021(3) -0.001(2) 0.001(2)
C41 0.026(3) 0.036(3) 0.035(3) 0.017(2) 0.002(2) 0.002(2)
C42 0.021(2) 0.031(3) 0.023(2) 0.0030(18) -0.0013(18) 0.0017(19)
C43 0.028(3) 0.030(3) 0.026(2) 0.0043(19) -0.004(2) 0.001(2)
C44 0.033(3) 0.028(3) 0.033(3) -0.003(2) -0.002(2) 0.007(2)
C45 0.023(2) 0.027(2) 0.029(2) -0.0026(19) -0.0021(19) 0.009(2)
C46 0.027(3) 0.020(2) 0.025(2) 0.0037(17) -0.0034(19) -0.0032(18)
C47 0.032(3) 0.028(2) 0.023(2) 0.0014(18) 0.000(2) -0.001(2)
C48 0.022(2) 0.030(2) 0.025(2) 0.0089(19) -0.0054(19) -0.0030(19)
C49 0.024(2) 0.026(2) 0.024(2) 0.0044(18) -0.0045(19) 0.0031(19)
C50 0.025(2) 0.025(2) 0.024(2) 0.0043(18) -0.0048(19) 0.0007(19)
C51 0.025(3) 0.030(2) 0.024(2) 0.0070(19) -0.0019(19) -0.002(2)
C52 0.029(3) 0.036(3) 0.025(2) 0.008(2) -0.005(2) -0.003(2)
C53 0.029(3) 0.045(3) 0.028(3) 0.013(2) -0.009(2) -0.006(2)
C54 0.023(3) 0.054(3) 0.028(3) 0.022(2) -0.006(2) -0.003(2)
C55 0.030(3) 0.036(3) 0.037(3) 0.014(2) -0.001(2) 0.004(2)
C56 0.025(3) 0.037(3) 0.031(3) 0.010(2) -0.008(2) -0.002(2)
C57 0.027(3) 0.024(2) 0.024(2) 0.0039(18) -0.0063(19) 0.0008(19)
C58 0.042(3) 0.035(3) 0.031(3) -0.002(2) -0.013(2) 0.015(2)
C59 0.034(3) 0.032(3) 0.024(2) 0.0050(19) -0.006(2) 0.001(2)
C60 0.029(3) 0.030(3) 0.025(2) 0.0030(19) -0.004(2) -0.001(2)
C61 0.068(10) 0.067(10) 0.035(7) 0.011(6) -0.003(6) 0.039(8)
C62 0.15(2) 0.062(11) 0.050(9) 0.014(8) -0.010(11) -0.048(13)
S3 0.0386(7) 0.0208(5) 0.0252(6) 0.0010(4) -0.0105(5) 0.0103(5)
F1 0.060(2) 0.0257(16) 0.068(2) 0.0089(16) 0.0011(19) 0.0040(16)
F2 0.064(2) 0.049(2) 0.0324(17) -0.0136(15) -0.0109(16) 0.0053(18)
F3 0.044(2) 0.045(2) 0.058(2) -0.0067(16) 0.0020(17) 0.0206(16)
O26 0.0304(19) 0.0337(18) 0.0200(16) 0.0037(13) -0.0066(14) 0.0084(15)
O27 0.086(3) 0.030(2) 0.036(2) 0.0145(17) -0.013(2) -0.004(2)
O28 0.042(2) 0.037(2) 0.052(2) -0.0101(18) -0.0207(19) 0.0217(18)
C66 0.044(3) 0.029(3) 0.032(3) 0.000(2) -0.008(2) 0.010(2)
S4 0.0333(10) 0.0388(10) 0.0471(11) 0.0012(9) 0.0088(8) -0.0006(8)
F16 0.026(3) 0.100(5) 0.067(4) -0.011(3) -0.002(2) -0.006(3)
F17 0.120(6) 0.071(4) 0.083(5) -0.043(4) -0.014(5) 0.012(4)
F18 0.033(3) 0.164(7) 0.046(3) 0.023(4) 0.007(2) -0.001(3)
O16 0.060(4) 0.058(6) 0.083(4) 0.009(3) 0.030(3) 0.008(4)
O17 0.044(4) 0.063(5) 0.062(5) -0.003(4) 0.005(3) 0.014(4)
O18 0.036(4) 0.055(3) 0.063(4) 0.003(2) 0.004(3) -0.002(3)
C64 0.031(5) 0.072(6) 0.058(6) -0.018(5) 0.005(4) -0.002(4)
S2 0.0383(8) 0.0281(6) 0.0409(7) 0.0006(5) -0.0063(6) 0.0030(6)
F4 0.069(3) 0.051(2) 0.042(2) 0.0134(16) -0.0124(18) 0.0018(19)
F5 0.035(2) 0.073(3) 0.103(3) 0.049(3) 0.005(2) 0.0017(19)
F6 0.054(2) 0.0355(19) 0.079(3) 0.0157(18) -0.001(2) 0.0119(17)
O22 0.050(3) 0.0266(19) 0.044(2) 0.0045(16) -0.0095(19) 0.0047(17)
O23 0.123(5) 0.052(3) 0.039(3) -0.012(2) -0.014(3) 0.029(3)
O24 0.034(3) 0.077(4) 0.141(5) 0.067(4) -0.006(3) 0.000(2)
C65 0.038(3) 0.036(3) 0.049(3) 0.013(3) 0.003(3) 0.005(2)
S5 0.046(3) 0.069(4) 0.061(3) -0.003(3) 0.005(2) -0.004(3)
F13 0.060(4) 0.058(6) 0.083(4) 0.009(3) 0.030(3) 0.008(4)
F14 0.056(5) 0.092(10) 0.080(9) 0.017(7) 0.025(4) 0.009(4)
F15 0.075(8) 0.079(6) 0.091(6) 0.003(5) 0.020(5) 0.004(5)
O19 0.036(4) 0.055(3) 0.063(4) 0.003(2) 0.004(3) -0.002(3)
O20 0.046(4) 0.074(9) 0.074(9) -0.006(7) 0.005(3) -0.002(4)
O21 0.052(6) 0.075(8) 0.065(4) 0.001(4) 0.008(4) -0.003(5)
C63 0.052(5) 0.070(4) 0.079(5) 0.008(3) 0.024(4) 0.005(4)
O15 0.082(3) 0.039(2) 0.068(3) 0.010(2) 0.008(3) 0.023(2)
C70 0.152(7) 0.074(6) 0.121(11) 0.010(7) 0.030(6) -0.006(5)
C71 0.133(7) 0.037(3) 0.051(5) 0.016(3) 0.020(5) 0.021(3)
C72 0.147(8) 0.056(6) 0.115(10) 0.017(6) 0.045(7) 0.033(5)
C73 0.117(18) 0.060(8) 0.15(3) -0.020(14) -0.03(2) 0.042(10)
C74 0.083(10) 0.041(5) 0.080(15) 0.015(6) 0.012(9) 0.023(6)
C75 0.083(9) 0.054(11) 0.073(17) 0.024(10) 0.017(8) 0.025(8)
O29 0.074(3) 0.050(3) 0.058(3) 0.007(2) -0.023(3) 0.012(2)
C79 0.049(5) 0.122(8) 0.079(6) 0.038(5) 0.000(4) -0.005(5)
C80 0.050(4) 0.060(4) 0.046(4) 0.021(3) -0.011(3) 0.008(3)
C81 0.046(4) 0.120(7) 0.058(4) 0.044(5) 0.007(3) 0.018(4)
O14 0.039(3) 0.134(5) 0.077(4) 0.065(4) -0.013(3) -0.006(3)
C76 0.056(5) 0.077(5) 0.071(5) 0.011(4) 0.016(4) 0.005(4)
C77 0.035(4) 0.085(5) 0.032(3) 0.018(3) 0.002(3) -0.002(3)
C78 0.070(5) 0.079(6) 0.065(5) 0.001(4) -0.012(4) 0.007(4)
O25 0.040(2) 0.044(2) 0.059(3) 0.006(2) -0.016(2) -0.0020(19)
C67 0.035(3) 0.047(3) 0.056(4) 0.010(3) -0.001(3) 0.007(3)
C68 0.031(3) 0.040(3) 0.043(3) 0.009(2) -0.002(2) -0.001(2)
C69 0.042(4) 0.036(3) 0.065(4) 0.007(3) -0.010(3) -0.002(3)
C82 0.054(4) 0.049(4) 0.057(4) 0.012(3) 0.010(3) 0.002(3)
C83 0.070(5) 0.041(4) 0.081(5) 0.014(3) -0.001(4) 0.014(3)
C84 0.107(7) 0.056(5) 0.081(6) 0.012(4) 0.024(5) 0.006(5)

loop_
_atom_type_symbol
_atom_type_description
_atom_type_scat_dispersion_real
_atom_type_scat_dispersion_imag
_atom_type_scat_source
C C 0.0033 0.0016 'International Tables Vol C Tables 4.2.6.8 and 6.1.1.4'
H H 0.0000 0.0000 'International Tables Vol C Tables 4.2.6.8 and 6.1.1.4'
Ag Ag -0.8971 1.1015 'International Tables Vol C Tables 4.2.6.8 and 6.1.1.4'
F F 0.0171 0.0103 'International Tables Vol C Tables 4.2.6.8 and 6.1.1.4'
N N 0.0061 0.0033 'International Tables Vol C Tables 4.2.6.8 and 6.1.1.4'
O O 0.0106 0.0060 'International Tables Vol C Tables 4.2.6.8 and 6.1.1.4'
S S 0.1246 0.1234 'International Tables Vol C Tables 4.2.6.8 and 6.1.1.4'

loop_
_geom_angle_atom_site_label_1
_geom_angle_atom_site_label_2
_geom_angle_atom_site_label_3
_geom_angle
_geom_angle_site_symmetry_1
_geom_angle_site_symmetry_3
N3 Ag1 N7 178.97(16) . .
N6 Ag2 N5 71.89(13) . .
N11 Ag2 N5 123.81(15) . .
N11 Ag2 N6 145.15(16) . .
N9 Ag3 N10 71.34(14) . .
N9 Ag3 N13 148.29(14) . .
N9 Ag3 N14 135.74(14) . .
N13 Ag3 N10 137.18(14) . .
N13 Ag3 N14 71.32(13) . .
N14 Ag3 N10 84.26(14) . .
N1 Ag4 O9 91.89(14) 2_665 .
N1 Ag4 N2 71.11(13) 2_665 2_665
N2 Ag4 O9 134.95(14) 2_665 .
N15 Ag4 O9 111.80(15) . .
N15 Ag4 N1 136.82(17) . 2_665
N15 Ag4 N2 108.57(15) . 2_665
O9 S1 O10 109.7(6) . .
O9 S1 O13 112.6(4) . .
O9 S1 C61 103.7(5) . .
O9 S1 C62 105.7(6) . .
O10 S1 C61 104.9(7) . .
O11 S1 O9 120.5(5) . .
O11 S1 O13 111.1(6) . .
O11 S1 C62 104.3(10) . .
O12 S1 O9 114.8(5) . .
O12 S1 O10 113.9(9) . .
O12 S1 C61 108.8(9) . .
O13 S1 C62 100.0(10) . .
S1 O9 Ag4 131.1(3) . .
C1 N1 Ag4 122.8(3) . 2_665
C1 N1 C5 117.7(4) . .
C5 N1 Ag4 117.9(3) . 2_665
C12 N2 Ag4 114.2(3) . 2_665
C14 N2 Ag4 125.4(3) . 2_665
C14 N2 C12 117.5(4) . .
C13 N3 Ag1 123.0(3) . .
C13 N3 C15 117.2(4) . .
C15 N3 Ag1 119.6(3) . .
O1 N4 O2 123.7(4) . .
O1 N4 C9 118.1(4) . .
O2 N4 C9 118.2(4) . .
C16 N5 Ag2 115.4(3) . .
C20 N5 Ag2 123.8(3) . .
C20 N5 C16 117.6(4) . .
C27 N6 Ag2 115.9(3) . .
C29 N6 Ag2 125.3(3) . .
C29 N6 C27 117.5(4) . .
C28 N7 Ag1 120.9(3) . .
C28 N7 C30 117.6(4) . .
C30 N7 Ag1 121.5(3) . .
O3 N8 C24 118.4(4) . .
O4 N8 O3 123.4(4) . .
O4 N8 C24 118.1(5) . .
C31 N9 Ag3 122.4(3) . .
C31 N9 C35 118.0(4) . .
C35 N9 Ag3 119.5(3) . .
C42 N10 Ag3 110.4(3) . .
C45 N10 Ag3 128.1(3) . .
C45 N10 C42 117.2(4) . .
C43 N11 Ag2 123.9(3) . .
C44 N11 Ag2 118.4(3) . .
C44 N11 C43 117.3(4) . .
O5 N12 O6 123.8(5) . .
O5 N12 C39 118.4(6) . .
O6 N12 C39 117.7(6) . .
C46 N13 Ag3 122.6(3) . .
C46 N13 C50 117.7(4) . .
C50 N13 Ag3 119.5(3) . .
C57 N14 Ag3 112.0(3) . .
C57 N14 C60 117.4(4) . .
C60 N14 Ag3 128.8(3) . .
C58 N15 Ag4 122.2(4) . .
C59 N15 Ag4 121.0(3) . .
C59 N15 C58 116.7(4) . .
O7 N16 O8 124.0(5) . .
O7 N16 C54 118.7(5) . .
O8 N16 C54 117.3(5) . .
N1 C1 H1 118.7 . .
N1 C1 C2 122.7(4) . .
C2 C1 H1 118.7 . .
C1 C2 H2 120.0 . .
C1 C2 C3 120.1(4) . .
C3 C2 H2 120.0 . .
C2 C3 C6 122.3(4) . .
C4 C3 C2 117.0(4) . .
C4 C3 C6 120.6(4) . .
C3 C4 H4 120.2 . .
C5 C4 C3 119.5(4) . .
C5 C4 H4 120.2 . .
N1 C5 C4 123.0(4) . .
N1 C5 C12 116.3(4) . .
C4 C5 C12 120.7(4) . .
C7 C6 C3 120.3(4) . .
C11 C6 C3 120.5(4) . .
C11 C6 C7 119.2(4) . .
C6 C7 H7 119.4 . .
C8 C7 C6 121.1(4) . .
C8 C7 H7 119.4 . .
C7 C8 H8 121.1 . .
C7 C8 C9 117.7(4) . .
C9 C8 H8 121.1 . .
C8 C9 N4 118.2(4) . .
C10 C9 N4 118.7(4) . .
C10 C9 C8 123.1(4) . .
C9 C10 H10 120.9 . .
C11 C10 C9 118.2(5) . .
C11 C10 H10 120.9 . .
C6 C11 H11 119.7 . .
C10 C11 C6 120.6(4) . .
C10 C11 H11 119.7 . .
N2 C12 C5 117.4(4) . .
N2 C12 C13 120.8(4) . .
C13 C12 C5 121.8(4) . .
N3 C13 C12 121.5(4) . .
N3 C13 H13 119.3 . .
C12 C13 H13 119.3 . .
N2 C14 H14 118.8 . .
N2 C14 C15 122.3(4) . .
C15 C14 H14 118.8 . .
N3 C15 C14 120.6(4) . .
N3 C15 H15 119.7 . .
C14 C15 H15 119.7 . .
N5 C16 C17 122.3(4) . .
N5 C16 C27 116.0(4) . .
C17 C16 C27 121.7(4) . .
C16 C17 H17 119.9 . .
C16 C17 C18 120.3(4) . .
C18 C17 H17 119.9 . .
C17 C18 C21 121.3(4) . .
C19 C18 C17 116.5(4) . .
C19 C18 C21 122.2(4) . .
C18 C19 H19 120.1 . .
C20 C19 C18 119.8(4) . .
C20 C19 H19 120.1 . .
N5 C20 C19 123.4(4) . .
N5 C20 H20 118.3 . .
C19 C20 H20 118.3 . .
C22 C21 C18 120.6(4) . .
C22 C21 C26 119.3(4) . .
C26 C21 C18 120.1(4) . .
C21 C22 H22 119.7 . .
C23 C22 C21 120.6(4) . .
C23 C22 H22 119.7 . .
C22 C23 H23 120.8 . .
C22 C23 C24 118.4(5) . .
C24 C23 H23 120.8 . .
C23 C24 N8 118.3(5) . .
C25 C24 N8 119.3(4) . .
C25 C24 C23 122.5(5) . .
C24 C25 H25 120.6 . .
C24 C25 C26 118.9(5) . .
C26 C25 H25 120.6 . .
C21 C26 H26 119.9 . .
C25 C26 C21 120.2(5) . .
C25 C26 H26 119.9 . .
N6 C27 C16 117.8(4) . .
N6 C27 C28 120.3(4) . .
C28 C27 C16 121.9(4) . .
N7 C28 C27 121.6(4) . .
N7 C28 H28 119.2 . .
C27 C28 H28 119.2 . .
N6 C29 H29 118.9 . .
N6 C29 C30 122.1(4) . .
C30 C29 H29 118.9 . .
N7 C30 C29 120.9(4) . .
N7 C30 H30 119.6 . .
C29 C30 H30 119.6 . .
N9 C31 H31 118.6 . .
N9 C31 C32 122.7(5) . .
C32 C31 H31 118.6 . .
C31 C32 H32 120.2 . .
C33 C32 C31 119.6(5) . .
C33 C32 H32 120.2 . .
C32 C33 C34 117.6(5) . .
C32 C33 C36 121.6(5) . .
C34 C33 C36 120.9(5) . .
C33 C34 H34 119.9 . .
C35 C34 C33 120.3(4) . .
C35 C34 H34 119.9 . .
N9 C35 C34 121.9(4) . .
N9 C35 C42 116.9(4) . .
C34 C35 C42 121.2(4) . .
C37 C36 C33 120.3(5) . .
C41 C36 C33 120.5(5) . .
C41 C36 C37 119.1(5) . .
C36 C37 H37 119.7 . .
C38 C37 C36 120.7(5) . .
C38 C37 H37 119.7 . .
C37 C38 H38 120.7 . .
C39 C38 C37 118.6(5) . .
C39 C38 H38 120.7 . .
C38 C39 N12 118.9(5) . .
C38 C39 C40 122.6(5) . .
C40 C39 N12 118.4(6) . .
C39 C40 H40 120.6 . .
C41 C40 C39 118.7(5) . .
C41 C40 H40 120.6 . .
C36 C41 H41 119.9 . .
C40 C41 C36 120.2(5) . .
C40 C41 H41 119.9 . .
N10 C42 C35 118.1(4) . .
N10 C42 C43 120.2(4) . .
C43 C42 C35 121.7(4) . .
N11 C43 C42 122.3(5) . .
N11 C43 H43 118.9 . .
C42 C43 H43 118.9 . .
N11 C44 H44 119.9 . .
N11 C44 C45 120.1(4) . .
C45 C44 H44 119.9 . .
N10 C45 C44 122.8(5) . .
N10 C45 H45 118.6 . .
C44 C45 H45 118.6 . .
N13 C46 H46 118.3 . .
N13 C46 C47 123.4(4) . .
C47 C46 H46 118.3 . .
C46 C47 H47 120.2 . .
C46 C47 C48 119.6(4) . .
C48 C47 H47 120.2 . .
C47 C48 C49 117.4(4) . .
C47 C48 C51 123.0(4) . .
C49 C48 C51 119.6(4) . .
C48 C49 H49 120.1 . .
C50 C49 C48 119.7(4) . .
C50 C49 H49 120.1 . .
N13 C50 C49 122.2(4) . .
N13 C50 C57 117.1(4) . .
C49 C50 C57 120.7(4) . .
C52 C51 C48 120.1(4) . .
C56 C51 C48 120.6(4) . .
C56 C51 C52 119.2(5) . .
C51 C52 H52 119.8 . .
C53 C52 C51 120.5(5) . .
C53 C52 H52 119.8 . .
C52 C53 H53 120.8 . .
C54 C53 C52 118.4(5) . .
C54 C53 H53 120.8 . .
C53 C54 N16 118.6(5) . .
C53 C54 C55 123.1(5) . .
C55 C54 N16 118.3(5) . .
C54 C55 H55 121.0 . .
C56 C55 C54 118.0(5) . .
C56 C55 H55 121.0 . .
C51 C56 H56 119.7 . .
C55 C56 C51 120.7(5) . .
C55 C56 H56 119.7 . .
N14 C57 C50 118.0(4) . .
N14 C57 C58 120.4(4) . .
C58 C57 C50 121.6(4) . .
N15 C58 C57 122.6(5) . .
N15 C58 H58 118.7 . .
C57 C58 H58 118.7 . .
N15 C59 H59 119.5 . .
N15 C59 C60 121.1(4) . .
C60 C59 H59 119.5 . .
N14 C60 C59 121.8(5) . .
N14 C60 H60 119.1 . .
C59 C60 H60 119.1 . .
F8 C61 S1 111.1(12) . .
F8 C61 F9 111.9(13) . .
F8 C61 F10 104(5) . .
F9 C61 S1 111.6(10) . .
F9 C61 F10 101(10) . .
F10 C61 S1 117(6) . .
F7 C62 S1 113(7) . .
F7 C62 F11 102(6) . .
F7 C62 F12 112(10) . .
F11 C62 S1 107.2(16) . .
F12 C62 S1 114.5(12) . .
F12 C62 F11 106.3(19) . .
O26 S3 O27 114.1(2) . .
O26 S3 O28 115.1(2) . .
O26 S3 C66 103.9(2) . .
O27 S3 C66 103.6(3) . .
O28 S3 O27 114.8(3) . .
O28 S3 C66 103.3(2) . .
F1 C66 S3 110.4(4) . .
F1 C66 F3 108.1(4) . .
F2 C66 S3 111.0(4) . .
F2 C66 F1 108.2(5) . .
F2 C66 F3 108.2(5) . .
F3 C66 S3 111.0(4) . .
O16 S4 O17 116.9(6) . .
O16 S4 O18 108.6(4) . .
O16 S4 C64 103.5(6) . .
O17 S4 O18 116.0(4) . .
O17 S4 C64 106.3(5) . .
O18 S4 C64 103.8(5) . .
F16 C64 S4 110.5(6) . .
F17 C64 S4 113.1(8) . .
F17 C64 F16 105.1(8) . .
F17 C64 F18 108.9(8) . .
F18 C64 S4 112.2(6) . .
F18 C64 F16 106.5(9) . .
O22 S2 C65 103.3(3) . .
O23 S2 O22 115.3(3) . .
O23 S2 C65 104.9(3) . .
O24 S2 O22 113.8(3) . .
O24 S2 O23 114.6(4) . .
O24 S2 C65 102.9(3) . .
F4 C65 S2 111.9(4) . .
F4 C65 F5 109.2(5) . .
F4 C65 F6 107.8(5) . .
F5 C65 S2 109.8(4) . .
F5 C65 F6 107.6(5) . .
F6 C65 S2 110.5(4) . .
O19 S5 O20 138.4(16) . .
O19 S5 O21 90.3(16) . .
O19 S5 C63 97.8(17) . .
O20 S5 O21 112.2(15) . .
O20 S5 C63 108.7(13) . .
O21 S5 C63 104.7(13) . .
F13 C63 S5 106.2(18) . .
F13 C63 F15 111(3) . .
F14 C63 S5 108(2) . .
F14 C63 F13 116(3) . .
F14 C63 F15 103(2) . .
F15 C63 S5 112(2) . .
H70A C70 H70B 109.5 . .
H70A C70 H70C 109.5 . .
H70B C70 H70C 109.5 . .
C71 C70 H70A 109.5 . .
C71 C70 H70B 109.5 . .
C71 C70 H70C 109.5 . .
O15 C71 C70 118.1(10) . .
O15 C71 C72 122.8(11) . .
C72 C71 C70 118.8(11) . .
C71 C72 H72A 109.5 . .
C71 C72 H72B 109.5 . .
C71 C72 H72C 109.5 . .
H72A C72 H72B 109.5 . .
H72A C72 H72C 109.5 . .
H72B C72 H72C 109.5 . .
H73A C73 H73B 109.5 . .
H73A C73 H73C 109.5 . .
H73B C73 H73C 109.5 . .
C74 C73 H73A 109.5 . .
C74 C73 H73B 109.5 . .
C74 C73 H73C 109.5 . .
O15 C74 C73 121(3) . .
O15 C74 C75 128(2) . .
C75 C74 C73 108(3) . .
C74 C75 H75A 109.5 . .
C74 C75 H75B 109.5 . .
C74 C75 H75C 109.5 . .
H75A C75 H75B 109.5 . .
H75A C75 H75C 109.5 . .
H75B C75 H75C 109.5 . .
H79A C79 H79B 109.5 . .
H79A C79 H79C 109.5 . .
H79B C79 H79C 109.5 . .
C80 C79 H79A 109.5 . .
C80 C79 H79B 109.5 . .
C80 C79 H79C 109.5 . .
O29 C80 C79 122.3(7) . .
O29 C80 C81 121.7(7) . .
C79 C80 C81 116.0(6) . .
C80 C81 H81A 109.5 . .
C80 C81 H81B 109.5 . .
C80 C81 H81C 109.5 . .
H81A C81 H81B 109.5 . .
H81A C81 H81C 109.5 . .
H81B C81 H81C 109.5 . .
H76A C76 H76B 109.5 . .
H76A C76 H76C 109.5 . .
H76B C76 H76C 109.5 . .
C77 C76 H76A 109.5 . .
C77 C76 H76B 109.5 . .
C77 C76 H76C 109.5 . .
O14 C77 C76 120.1(7) . .
O14 C77 C78 121.7(7) . .
C76 C77 C78 118.3(6) . .
C77 C78 H78A 109.5 . .
C77 C78 H78B 109.5 . .
C77 C78 H78C 109.5 . .
H78A C78 H78B 109.5 . .
H78A C78 H78C 109.5 . .
H78B C78 H78C 109.5 . .
H67A C67 H67B 109.5 . .
H67A C67 H67C 109.5 . .
H67B C67 H67C 109.5 . .
C68 C67 H67A 109.5 . .
C68 C67 H67B 109.5 . .
C68 C67 H67C 109.5 . .
O25 C68 C67 122.2(5) . .
O25 C68 C69 121.5(5) . .
C69 C68 C67 116.3(5) . .
C68 C69 H69A 109.5 . .
C68 C69 H69B 109.5 . .
C68 C69 H69C 109.5 . .
H69A C69 H69B 109.5 . .
H69A C69 H69C 109.5 . .
H69B C69 H69C 109.5 . .
C82 C82 H82A 108.6 2_665 .
C82 C82 H82B 108.6 2_665 .
H82A C82 H82B 107.6 . .
C83 C82 C82 114.6(7) . 2_665
C83 C82 H82A 108.6 . .
C83 C82 H82B 108.6 . .
C82 C83 H83A 109.0 . .
C82 C83 H83B 109.0 . .
H83A C83 H83B 107.8 . .
C84 C83 C82 113.0(7) . .
C84 C83 H83A 109.0 . .
C84 C83 H83B 109.0 . .
C83 C84 H84A 109.5 . .
C83 C84 H84B 109.5 . .
C83 C84 H84C 109.5 . .
H84A C84 H84B 109.5 . .
H84A C84 H84C 109.5 . .
H84B C84 H84C 109.5 . .

loop_
_geom_bond_atom_site_label_1
_geom_bond_atom_site_label_2
_geom_bond_distance
_geom_bond_site_symmetry_2
Ag1 N3 2.155(4) .
Ag1 N7 2.159(4) .
Ag2 N5 2.341(4) .
Ag2 N6 2.310(4) .
Ag2 N11 2.203(4) .
Ag3 N9 2.237(4) .
Ag3 N10 2.461(4) .
Ag3 N13 2.243(4) .
Ag3 N14 2.452(4) .
Ag4 O9 2.475(4) .
Ag4 N1 2.310(4) 2_665
Ag4 N2 2.389(4) 2_665
Ag4 N15 2.230(4) .
S1 O9 1.457(4) .
S1 O10 1.504(11) .
S1 O11 1.398(9) .
S1 O12 1.357(10) .
S1 O13 1.517(9) .
S1 C61 1.746(13) .
S1 C62 1.758(17) .
F7 C62 1.23(13) .
F8 C61 1.279(18) .
F9 C61 1.310(15) .
F10 C61 1.38(10) .
F11 C62 1.35(3) .
F12 C62 1.322(18) .
O1 N4 1.223(6) .
O2 N4 1.227(6) .
O3 N8 1.231(6) .
O4 N8 1.228(6) .
O5 N12 1.220(7) .
O6 N12 1.233(7) .
O7 N16 1.217(7) .
O8 N16 1.225(7) .
N1 Ag4 2.310(4) 2_665
N1 C1 1.337(6) .
N1 C5 1.347(6) .
N2 Ag4 2.389(4) 2_665
N2 C12 1.343(6) .
N2 C14 1.333(6) .
N3 C13 1.338(6) .
N3 C15 1.359(6) .
N4 C9 1.471(6) .
N5 C16 1.348(6) .
N5 C20 1.334(6) .
N6 C27 1.351(6) .
N6 C29 1.334(6) .
N7 C28 1.340(6) .
N7 C30 1.342(6) .
N8 C24 1.473(6) .
N9 C31 1.349(6) .
N9 C35 1.352(6) .
N10 C42 1.343(6) .
N10 C45 1.318(6) .
N11 C43 1.337(6) .
N11 C44 1.331(7) .
N12 C39 1.478(7) .
N13 C46 1.346(6) .
N13 C50 1.352(6) .
N14 C57 1.340(6) .
N14 C60 1.343(6) .
N15 C58 1.343(6) .
N15 C59 1.337(7) .
N16 C54 1.483(7) .
C1 H1 0.9500 .
C1 C2 1.384(7) .
C2 H2 0.9500 .
C2 C3 1.395(6) .
C3 C4 1.394(6) .
C3 C6 1.481(6) .
C4 H4 0.9500 .
C4 C5 1.385(6) .
C5 C12 1.485(6) .
C6 C7 1.401(6) .
C6 C11 1.398(6) .
C7 H7 0.9500 .
C7 C8 1.381(7) .
C8 H8 0.9500 .
C8 C9 1.386(7) .
C9 C10 1.385(7) .
C10 H10 0.9500 .
C10 C11 1.383(7) .
C11 H11 0.9500 .
C12 C13 1.397(6) .
C13 H13 0.9500 .
C14 H14 0.9500 .
C14 C15 1.377(7) .
C15 H15 0.9500 .
C16 C17 1.383(6) .
C16 C27 1.477(6) .
C17 H17 0.9500 .
C17 C18 1.399(6) .
C18 C19 1.394(7) .
C18 C21 1.478(6) .
C19 H19 0.9500 .
C19 C20 1.381(7) .
C20 H20 0.9500 .
C21 C22 1.402(7) .
C21 C26 1.404(6) .
C22 H22 0.9500 .
C22 C23 1.380(7) .
C23 H23 0.9500 .
C23 C24 1.388(7) .
C24 C25 1.381(7) .
C25 H25 0.9500 .
C25 C26 1.381(7) .
C26 H26 0.9500 .
C27 C28 1.400(6) .
C28 H28 0.9500 .
C29 H29 0.9500 .
C29 C30 1.387(7) .
C30 H30 0.9500 .
C31 H31 0.9500 .
C31 C32 1.392(7) .
C32 H32 0.9500 .
C32 C33 1.385(7) .
C33 C34 1.395(7) .
C33 C36 1.486(7) .
C34 H34 0.9500 .
C34 C35 1.387(7) .
C35 C42 1.483(6) .
C36 C37 1.404(7) .
C36 C41 1.402(7) .
C37 H37 0.9500 .
C37 C38 1.384(8) .
C38 H38 0.9500 .
C38 C39 1.370(9) .
C39 C40 1.387(8) .
C40 H40 0.9500 .
C40 C41 1.385(7) .
C41 H41 0.9500 .
C42 C43 1.387(6) .
C43 H43 0.9500 .
C44 H44 0.9500 .
C44 C45 1.394(7) .
C45 H45 0.9500 .
C46 H46 0.9500 .
C46 C47 1.377(7) .
C47 H47 0.9500 .
C47 C48 1.388(7) .
C48 C49 1.407(6) .
C48 C51 1.483(7) .
C49 H49 0.9500 .
C49 C50 1.387(6) .
C50 C57 1.494(6) .
C51 C52 1.403(7) .
C51 C56 1.394(7) .
C52 H52 0.9500 .
C52 C53 1.392(7) .
C53 H53 0.9500 .
C53 C54 1.361(8) .
C54 C55 1.393(8) .
C55 H55 0.9500 .
C55 C56 1.385(7) .
C56 H56 0.9500 .
C57 C58 1.378(7) .
C58 H58 0.9500 .
C59 H59 0.9500 .
C59 C60 1.380(7) .
C60 H60 0.9500 .
S3 O26 1.438(3) .
S3 O27 1.441(4) .
S3 O28 1.440(4) .
S3 C66 1.833(5) .
F1 C66 1.332(7) .
F2 C66 1.321(6) .
F3 C66 1.333(6) .
S4 O16 1.414(10) .
S4 O17 1.423(8) .
S4 O18 1.492(9) .
S4 C64 1.833(10) .
F16 C64 1.351(10) .
F17 C64 1.309(12) .
F18 C64 1.322(12) .
S2 O22 1.437(4) .
S2 O23 1.427(5) .
S2 O24 1.419(5) .
S2 C65 1.831(6) .
F4 C65 1.318(7) .
F5 C65 1.319(7) .
F6 C65 1.340(7) .
S5 O19 1.301(18) .
S5 O20 1.345(16) .
S5 O21 1.362(17) .
S5 C63 1.79(4) .
F13 C63 1.37(2) .
F14 C63 1.35(2) .
F15 C63 1.38(2) .
O15 C71 1.204(11) .
O15 C74 1.18(3) .
C70 H70A 0.9800 .
C70 H70B 0.9800 .
C70 H70C 0.9800 .
C70 C71 1.495(15) .
C71 C72 1.494(14) .
C72 H72A 0.9800 .
C72 H72B 0.9800 .
C72 H72C 0.9800 .
C73 H73A 0.9800 .
C73 H73B 0.9800 .
C73 H73C 0.9800 .
C73 C74 1.55(3) .
C74 C75 1.55(3) .
C75 H75A 0.9800 .
C75 H75B 0.9800 .
C75 H75C 0.9800 .
O29 C80 1.202(8) .
C79 H79A 0.9800 .
C79 H79B 0.9800 .
C79 H79C 0.9800 .
C79 C80 1.487(11) .
C80 C81 1.524(10) .
C81 H81A 0.9800 .
C81 H81B 0.9800 .
C81 H81C 0.9800 .
O14 C77 1.216(8) .
C76 H76A 0.9800 .
C76 H76B 0.9800 .
C76 H76C 0.9800 .
C76 C77 1.477(10) .
C77 C78 1.490(11) .
C78 H78A 0.9800 .
C78 H78B 0.9800 .
C78 H78C 0.9800 .
O25 C68 1.210(7) .
C67 H67A 0.9800 .
C67 H67B 0.9800 .
C67 H67C 0.9800 .
C67 C68 1.503(8) .
C68 C69 1.501(8) .
C69 H69A 0.9800 .
C69 H69B 0.9800 .
C69 H69C 0.9800 .
C82 C82 1.535(13) 2_665
C82 H82A 0.9900 .
C82 H82B 0.9900 .
C82 C83 1.519(9) .
C83 H83A 0.9900 .
C83 H83B 0.9900 .
C83 C84 1.484(11) .
C84 H84A 0.9800 .
C84 H84B 0.9800 .
C84 H84C 0.9800 .
